data_2243944
loop_
_publ_author_name
'Belov, Feodor'
'Villinger, Alexander'
'von Langermann, Jan'

_publ_section_title
;
 (<i>R</i>)-Baclofen [(<i>R</i>)-4-amino-3-(4-chlorophenyl)butanoic acid]
;
_journal_coeditor_code YZ2013
_journal_issue 1
_journal_name_full 'Acta Crystallographica Section E'
_journal_page_first 33
_journal_page_last 35
_journal_paper_doi 10.1107/S2056989021012809
_journal_volume 78
_journal_year 2022
_chemical_absolute_configuration syn
_chemical_formula_iupac 'C10 H12 Cl N O2'
_chemical_formula_moiety 'C10 H12 Cl N O2'
_chemical_formula_sum 'C10 H12 Cl N O2'
_chemical_formula_weight 213.66
_chemical_name_common
;
(<i>R</i>)-Baclofen
;
_chemical_name_systematic
;
(<i>R</i>)-4-amino-3-(4-chlorophenyl)butanoic acid
;
_space_group_crystal_system orthorhombic
_space_group_IT_number 19
_space_group_name_Hall 'P 2ac 2ab'
_space_group_name_H-M_alt 'P 21 21 21'
_atom_sites_solution_hydrogens mixed
_atom_sites_solution_primary dual
_audit_creation_method SHELXL-2014/7
_cell_angle_alpha 90
_cell_angle_beta 90
_cell_angle_gamma 90
_cell_formula_units_Z 4
_cell_length_a 6.8913(5)
_cell_length_b 7.6898(5)
_cell_length_c 19.7527(14)
_cell_measurement_reflns_used 9871
_cell_measurement_temperature 123(2)
_cell_measurement_theta_max 32.97
_cell_measurement_theta_min 2.84
_cell_volume 1046.75(13)
_computing_cell_refinement
;
APEX2  (Bruker, 2003)
;
_computing_data_collection
;
APEX2 (Bruker, 2003)
;
_computing_data_reduction
;
SAINT (Bruker, 2003)
;
_computing_molecular_graphics
;
ORTEP-3 for Windows (Farrugia, 2012)
;
_computing_publication_material
;
<i>SHELXL2014/7</i> (Sheldrick, 2015b)
;
_computing_structure_refinement
;
<i>SHELXL2014/7</i> (Sheldrick, 2015b)
;
_computing_structure_solution
;
SHELXT (Sheldrick, 2015a)
;
_diffrn_ambient_temperature 123(2)
_diffrn_detector_area_resol_mean 10.4167
_diffrn_measured_fraction_theta_full 0.998
_diffrn_measured_fraction_theta_max 0.999
_diffrn_measurement_device_type 'Bruker D8 QUEST diffractometer'
_diffrn_measurement_method 'phi and omega scans'
_diffrn_radiation_type MoK\a
_diffrn_radiation_wavelength 0.71073
_diffrn_reflns_av_R_equivalents 0.0415
_diffrn_reflns_av_unetI/netI 0.0309
_diffrn_reflns_limit_h_max 10
_diffrn_reflns_limit_h_min -10
_diffrn_reflns_limit_k_max 11
_diffrn_reflns_limit_k_min -11
_diffrn_reflns_limit_l_max 29
_diffrn_reflns_limit_l_min -29
_diffrn_reflns_number 23624
_diffrn_reflns_theta_full 25.242
_diffrn_reflns_theta_max 32.492
_diffrn_reflns_theta_min 2.062
_diffrn_source 'microfocus sealed tube'
_exptl_absorpt_coefficient_mu 0.338
_exptl_absorpt_correction_T_max 0.7465
_exptl_absorpt_correction_T_min 0.6617
_exptl_absorpt_correction_type multi-scan
_exptl_absorpt_process_details
;
(<i>SADABS2016/2</i>; Krause <i>et al.</i>,  2015)
;
_exptl_crystal_colour colourless
_exptl_crystal_density_diffrn 1.356
_exptl_crystal_description block
_exptl_crystal_F_000 448
_exptl_crystal_size_max 0.270
_exptl_crystal_size_mid 0.190
_exptl_crystal_size_min 0.160
_refine_diff_density_max 0.362
_refine_diff_density_min -0.302
_refine_ls_abs_structure_details
;
 Refined as an inversion twin
;
_refine_ls_abs_structure_Flack 0.04(6)
_refine_ls_extinction_method none
_refine_ls_goodness_of_fit_ref 1.072
_refine_ls_hydrogen_treatment mixed
_refine_ls_matrix_type full
_refine_ls_number_parameters 140
_refine_ls_number_reflns 3796
_refine_ls_number_restraints 0
_refine_ls_restrained_S_all 1.072
_refine_ls_R_factor_all 0.0405
_refine_ls_R_factor_gt 0.0334
_refine_ls_shift/su_max 0.001
_refine_ls_shift/su_mean 0.000
_refine_ls_structure_factor_coef Fsqd
_refine_ls_weighting_details 'w=1/[\s^2^(Fo^2^)+(0.0372P)^2^+0.2629P] where P=(Fo^2^+2Fc^2^)/3'
_refine_ls_weighting_scheme calc
_refine_ls_wR_factor_gt 0.0787
_refine_ls_wR_factor_ref 0.0817
_reflns_number_gt 3447
_reflns_number_total 3796
_reflns_threshold_expression 'I > 2\s(I)'
_cod_data_source_file yz2013sup1.cif
_cod_data_source_block I
_cod_depositor_comments 'Adding full bibliography for 2243944.cif.'
_cod_database_code 2243944
_cod_database_fobs_code 2243944
_shelx_space_group_comment
;
The symmetry employed for this shelxl refinement is uniquely defined
by the following loop, which should always be used as a source of
symmetry information in preference to the above space-group names.
They are only intended as comments.
;
_shelx_estimated_absorpt_t_min 0.914
_shelx_estimated_absorpt_t_max 0.948

loop_
_space_group_symop_operation_xyz
'x, y, z'
'-x+1/2, -y, z+1/2'
'-x, y+1/2, -z+1/2'
'x+1/2, -y+1/2, -z'

loop_
_atom_site_type_symbol
_atom_site_label
_atom_site_fract_x
_atom_site_fract_y
_atom_site_fract_z
_atom_site_U_iso_or_equiv
_atom_site_adp_type
_atom_site_calc_flag
_atom_site_occupancy
_atom_site_disorder_assembly
_atom_site_disorder_group
Cl Cl1 0.90826(7) 0.16066(7) 0.88304(2) 0.02370(11) Uani d 1 . .
N N1 0.5842(2) 0.60260(18) 0.52352(7) 0.0134(2) Uani d 1 . .
O O1 0.76064(19) 0.02092(17) 0.54492(7) 0.0194(3) Uani d 1 . .
O O2 0.45342(19) -0.06602(16) 0.53636(7) 0.0178(3) Uani d 1 . .
C C1 0.5825(3) 0.0466(2) 0.54937(7) 0.0123(3) Uani d 1 . .
C C2 0.5085(2) 0.2255(2) 0.57066(9) 0.0147(3) Uani d 1 . .
H H2A 0.4081 0.2098 0.6060 0.018 Uiso calc 1 . .
H H2B 0.4454 0.2809 0.5311 0.018 Uiso calc 1 . .
C C3 0.6643(2) 0.3497(2) 0.59801(8) 0.0124(3) Uani d 1 . .
H H3 0.7818 0.3378 0.5687 0.015 Uiso calc 1 . .
C C4 0.5966(3) 0.5388(2) 0.59429(8) 0.0139(3) Uani d 1 . .
H H4A 0.4674 0.5490 0.6159 0.017 Uiso calc 1 . .
H H4B 0.6882 0.6130 0.6199 0.017 Uiso calc 1 . .
C C5 0.7231(2) 0.3034(2) 0.67012(8) 0.0134(3) Uani d 1 . .
C C6 0.6148(2) 0.3582(2) 0.72594(8) 0.0160(3) Uani d 1 . .
H H6 0.5005 0.4248 0.7190 0.019 Uiso calc 1 . .
C C7 0.6719(3) 0.3166(2) 0.79192(8) 0.0173(3) Uani d 1 . .
H H7 0.5986 0.3560 0.8297 0.021 Uiso calc 1 . .
C C8 0.8370(3) 0.2172(2) 0.80119(8) 0.0176(3) Uani d 1 . .
C C9 0.9459(3) 0.1590(3) 0.74684(9) 0.0223(4) Uani d 1 . .
H H9 1.0580 0.0896 0.7540 0.027 Uiso calc 1 . .
C C10 0.8886(3) 0.2037(2) 0.68165(8) 0.0200(3) Uani d 1 . .
H H10 0.9639 0.1655 0.6442 0.024 Uiso calc 1 . .
H H1A 0.701(5) 0.586(4) 0.5031(16) 0.044(8) Uiso d 1 . .
H H1B 0.555(4) 0.721(3) 0.5245(11) 0.022(6) Uiso d 1 . .
H H1C 0.490(4) 0.557(4) 0.5021(14) 0.029(7) Uiso d 1 . .

loop_
_atom_site_aniso_label
_atom_site_aniso_U_11
_atom_site_aniso_U_22
_atom_site_aniso_U_33
_atom_site_aniso_U_12
_atom_site_aniso_U_13
_atom_site_aniso_U_23
Cl1 0.02181(19) 0.0335(2) 0.01578(16) 0.0041(2) -0.00328(16) 0.00057(16)
N1 0.0134(6) 0.0094(6) 0.0174(6) 0.0003(5) -0.0012(5) 0.0000(4)
O1 0.0152(6) 0.0173(6) 0.0258(6) 0.0016(5) 0.0031(5) -0.0055(5)
O2 0.0167(6) 0.0096(5) 0.0272(6) -0.0011(4) -0.0027(5) -0.0011(5)
C1 0.0156(7) 0.0097(6) 0.0117(6) 0.0006(6) 0.0003(6) 0.0009(5)
C2 0.0147(7) 0.0091(6) 0.0202(7) 0.0006(6) -0.0025(6) -0.0018(6)
C3 0.0130(6) 0.0099(6) 0.0144(6) 0.0013(6) -0.0013(5) -0.0010(5)
C4 0.0159(7) 0.0104(6) 0.0155(6) 0.0015(6) -0.0012(6) -0.0012(5)
C5 0.0133(7) 0.0100(7) 0.0169(7) 0.0006(5) -0.0013(5) -0.0010(5)
C6 0.0146(7) 0.0146(7) 0.0187(7) 0.0028(6) 0.0015(5) 0.0012(6)
C7 0.0186(7) 0.0171(8) 0.0163(7) 0.0010(7) 0.0029(6) 0.0004(6)
C8 0.0188(8) 0.0188(8) 0.0151(7) 0.0001(6) -0.0025(6) 0.0002(6)
C9 0.0200(9) 0.0276(9) 0.0194(7) 0.0115(8) -0.0034(6) 0.0002(7)
C10 0.0188(8) 0.0243(9) 0.0169(7) 0.0090(7) -0.0015(6) -0.0030(6)

loop_
_atom_type_symbol
_atom_type_description
_atom_type_scat_dispersion_real
_atom_type_scat_dispersion_imag
_atom_type_scat_source
C C 0.0033 0.0016 'International Tables Vol C Tables 4.2.6.8 and 6.1.1.4'
H H 0.0000 0.0000 'International Tables Vol C Tables 4.2.6.8 and 6.1.1.4'
Cl Cl 0.1484 0.1585 'International Tables Vol C Tables 4.2.6.8 and 6.1.1.4'
N N 0.0061 0.0033 'International Tables Vol C Tables 4.2.6.8 and 6.1.1.4'
O O 0.0106 0.0060 'International Tables Vol C Tables 4.2.6.8 and 6.1.1.4'

loop_
_geom_angle_atom_site_label_1
_geom_angle_atom_site_label_2
_geom_angle_atom_site_label_3
_geom_angle_site_symmetry_1
_geom_angle_site_symmetry_3
_geom_angle
_geom_angle_publ_flag
C4 N1 H1A . . 109(2) ?
C4 N1 H1B . . 108.4(14) ?
H1A N1 H1B . . 110(3) ?
C4 N1 H1C . . 112.1(19) ?
H1A N1 H1C . . 114(2) ?
H1B N1 H1C . . 104(2) ?
O1 C1 O2 . . 124.61(16) ?
O1 C1 C2 . . 119.43(15) ?
O2 C1 C2 . . 115.95(15) ?
C1 C2 C3 . . 115.09(14) ?
C1 C2 H2A . . 108.5 ?
C3 C2 H2A . . 108.5 ?
C1 C2 H2B . . 108.5 ?
C3 C2 H2B . . 108.5 ?
H2A C2 H2B . . 107.5 ?
C5 C3 C4 . . 110.37(13) ?
C5 C3 C2 . . 111.71(14) ?
C4 C3 C2 . . 111.18(13) ?
C5 C3 H3 . . 107.8 ?
C4 C3 H3 . . 107.8 ?
C2 C3 H3 . . 107.8 ?
N1 C4 C3 . . 112.15(12) ?
N1 C4 H4A . . 109.2 ?
C3 C4 H4A . . 109.2 ?
N1 C4 H4B . . 109.2 ?
C3 C4 H4B . . 109.2 ?
H4A C4 H4B . . 107.9 ?
C10 C5 C6 . . 118.31(15) ?
C10 C5 C3 . . 119.94(14) ?
C6 C5 C3 . . 121.76(14) ?
C5 C6 C7 . . 121.13(15) ?
C5 C6 H6 . . 119.4 ?
C7 C6 H6 . . 119.4 ?
C8 C7 C6 . . 118.76(15) ?
C8 C7 H7 . . 120.6 ?
C6 C7 H7 . . 120.6 ?
C7 C8 C9 . . 121.46(16) ?
C7 C8 Cl1 . . 119.47(13) ?
C9 C8 Cl1 . . 119.07(14) ?
C8 C9 C10 . . 119.01(16) ?
C8 C9 H9 . . 120.5 ?
C10 C9 H9 . . 120.5 ?
C9 C10 C5 . . 121.32(16) ?
C9 C10 H10 . . 119.3 ?
C5 C10 H10 . . 119.3 ?

loop_
_geom_bond_atom_site_label_1
_geom_bond_atom_site_label_2
_geom_bond_site_symmetry_2
_geom_bond_distance
_geom_bond_publ_flag
Cl1 C8 . 1.7445(17) ?
N1 C4 . 1.484(2) ?
N1 H1A . 0.91(3) ?
N1 H1B . 0.93(3) ?
N1 H1C . 0.85(3) ?
O1 C1 . 1.247(2) ?
O2 C1 . 1.268(2) ?
C1 C2 . 1.526(2) ?
C2 C3 . 1.535(2) ?
C2 H2A . 0.9900 ?
C2 H2B . 0.9900 ?
C3 C5 . 1.523(2) ?
C3 C4 . 1.529(2) ?
C3 H3 . 1.0000 ?
C4 H4A . 0.9900 ?
C4 H4B . 0.9900 ?
C5 C10 . 1.394(2) ?
C5 C6 . 1.396(2) ?
C6 C7 . 1.398(2) ?
C6 H6 . 0.9500 ?
C7 C8 . 1.383(3) ?
C7 H7 . 0.9500 ?
C8 C9 . 1.384(2) ?
C9 C10 . 1.390(2) ?
C9 H9 . 0.9500 ?
C10 H10 . 0.9500 ?

loop_
_geom_hbond_atom_site_label_D
_geom_hbond_atom_site_label_H
_geom_hbond_atom_site_label_A
_geom_hbond_site_symmetry_A
_geom_hbond_distance_DH
_geom_hbond_distance_HA
_geom_hbond_distance_DA
_geom_hbond_angle_DHA
N1 H1A O2 4_556 0.91(3) 1.91(3) 2.820(2) 176(3)
N1 H1B O2 1_565 0.93(3) 1.80(3) 2.7149(19) 168(2)
N1 H1C O1 4_456 0.85(3) 1.93(3) 2.775(2) 174(3)
N1 H1B Cl1 2_664 0.93(3) 2.95(2) 3.3192(14) 105.3(16)
C4 H4A Cl1 3_656 0.99 2.73 3.6306(19) 151.8
C4 H4B Cl1 3_756 0.99 2.81 3.5668(19) 134.1

loop_
_geom_torsion_atom_site_label_1
_geom_torsion_atom_site_label_2
_geom_torsion_atom_site_label_3
_geom_torsion_atom_site_label_4
_geom_torsion_site_symmetry_1
_geom_torsion_site_symmetry_2
_geom_torsion_site_symmetry_3
_geom_torsion_site_symmetry_4
_geom_torsion
_geom_torsion_publ_flag
O1 C1 C2 C3 . . . . -11.2(2) ?
O2 C1 C2 C3 . . . . 169.78(14) ?
C1 C2 C3 C5 . . . . -76.36(17) ?
C1 C2 C3 C4 . . . . 159.86(13) ?
C5 C3 C4 N1 . . . . 165.95(14) ?
C2 C3 C4 N1 . . . . -69.51(18) ?
C4 C3 C5 C10 . . . . -138.39(16) ?
C2 C3 C5 C10 . . . . 97.37(19) ?
C4 C3 C5 C6 . . . . 41.7(2) ?
C2 C3 C5 C6 . . . . -82.53(19) ?
C10 C5 C6 C7 . . . . 0.9(3) ?
C3 C5 C6 C7 . . . . -179.16(16) ?
C5 C6 C7 C8 . . . . -1.0(3) ?
C6 C7 C8 C9 . . . . 0.1(3) ?
C6 C7 C8 Cl1 . . . . -178.86(14) ?
C7 C8 C9 C10 . . . . 0.8(3) ?
Cl1 C8 C9 C10 . . . . 179.81(16) ?
C8 C9 C10 C5 . . . . -0.9(3) ?
C6 C5 C10 C9 . . . . 0.0(3) ?
C3 C5 C10 C9 . . . . -179.86(18) ?
